data_1547650
loop_
_publ_author_name
'Chai, Zhaofei'
'Wang, Can'
'Wang, Jinfeng'
'Liu, Fan'
'Xie, Yujun'
'Zhang, Yongzheng'
'Li, Jian-Rong Jeff'
'Li, Qianqian'
'Li, Zhen'

_publ_section_title
;
 Abnormal Room Temperature Phosphorescence of Purely Organic
 Boron-Containing Compounds: the Relationship between the Emissive
 Behavior and the Molecular Packing, and the Potential Related
 Applications
;
_journal_name_full 'Chem. Sci.'
_journal_paper_doi 10.1039/C7SC04098A
_journal_year 2017
_chemical_formula_sum 'C12 H19 B O3'
_chemical_formula_weight 222.08
_chemical_name_systematic
; 
 ? 
;
_space_group_IT_number 2
_symmetry_cell_setting triclinic
_symmetry_space_group_name_Hall '-P 1'
_symmetry_space_group_name_H-M 'P -1'
_atom_sites_solution_hydrogens geom
_atom_sites_solution_primary direct
_atom_sites_solution_secondary difmap
_audit_creation_method SHELXL-97
_audit_update_record
;
2017-05-02 deposited with the CCDC.
2017-10-09 downloaded from the CCDC.
;
_cell_angle_alpha 72.888(4)
_cell_angle_beta 84.617(4)
_cell_angle_gamma 75.928(4)
_cell_formula_units_Z 2
_cell_length_a 5.0668(13)
_cell_length_b 10.184(3)
_cell_length_c 13.252(3)
_cell_measurement_reflns_used 57
_cell_measurement_temperature 296(2)
_cell_measurement_theta_max 20
_cell_measurement_theta_min 7.5
_cell_volume 633.7(3)
_computing_cell_refinement 'Bruker SMART'
_computing_data_collection 'Bruker SMART'
_computing_data_reduction 'Bruker SAINT'
_computing_molecular_graphics 'Bruker SHELXTL'
_computing_publication_material 'Bruker SHELXTL'
_computing_structure_refinement 'SHELXL-97 (Sheldrick, 1997)'
_computing_structure_solution 'SHELXS-97 (Sheldrick, 1990)'
_diffrn_ambient_temperature 296(2)
_diffrn_measured_fraction_theta_full 0.999
_diffrn_measured_fraction_theta_max 0.999
_diffrn_measurement_device_type bruker
_diffrn_radiation_monochromator graphite
_diffrn_radiation_source 'fine-focus sealed tube'
_diffrn_radiation_type MoK\a
_diffrn_radiation_wavelength 0.71073
_diffrn_reflns_av_R_equivalents 0.0210
_diffrn_reflns_av_sigmaI/netI 0.0369
_diffrn_reflns_limit_h_max 4
_diffrn_reflns_limit_h_min -6
_diffrn_reflns_limit_k_max 12
_diffrn_reflns_limit_k_min -12
_diffrn_reflns_limit_l_max 16
_diffrn_reflns_limit_l_min -15
_diffrn_reflns_number 4203
_diffrn_reflns_theta_full 26.49
_diffrn_reflns_theta_max 26.49
_diffrn_reflns_theta_min 1.61
_exptl_absorpt_coefficient_mu 0.080
_exptl_absorpt_correction_T_max 0.9787
_exptl_absorpt_correction_T_min 0.9764
_exptl_absorpt_correction_type multi-scan
_exptl_absorpt_process_details SADABS
_exptl_crystal_colour colourless
_exptl_crystal_density_diffrn 1.164
_exptl_crystal_density_method 'not measured'
_exptl_crystal_description block
_exptl_crystal_F_000 240
_exptl_crystal_size_max 0.30
_exptl_crystal_size_mid 0.28
_exptl_crystal_size_min 0.27
_refine_diff_density_max 0.224
_refine_diff_density_min -0.146
_refine_diff_density_rms 0.039
_refine_ls_extinction_coef 0.024(6)
_refine_ls_extinction_expression Fc^*^=kFc[1+0.001xFc^2^\l^3^/sin(2\q)]^-1/4^
_refine_ls_extinction_method SHELXL
_refine_ls_goodness_of_fit_ref 1.079
_refine_ls_hydrogen_treatment constr
_refine_ls_matrix_type full
_refine_ls_number_parameters 149
_refine_ls_number_reflns 2625
_refine_ls_number_restraints 0
_refine_ls_restrained_S_all 1.079
_refine_ls_R_factor_all 0.0796
_refine_ls_R_factor_gt 0.0513
_refine_ls_shift/su_max 0.000
_refine_ls_shift/su_mean 0.000
_refine_ls_structure_factor_coef Fsqd
_refine_ls_weighting_details 'calc w=1/[\s^2^(Fo^2^)+(0.0689P)^2^+0.0465P] where P=(Fo^2^+2Fc^2^)/3'
_refine_ls_weighting_scheme calc
_refine_ls_wR_factor_gt 0.1321
_refine_ls_wR_factor_ref 0.1525
_reflns_number_gt 1738
_reflns_number_total 2625
_reflns_threshold_expression >2sigma(I)
_cod_data_source_file c7sc04098a5.cif
_cod_data_source_block 161107czf1_0m
_cod_depositor_comments
;
The following automatic conversions were performed:

'_symmetry_cell_setting' value 'Triclinic' changed to 'triclinic'
according to
/home/data/users/saulius/crontab/automatic-downloads/rss-feeds/RSC/lib/dictionaries/cif_core.dic
dictionary named 'cif_core.dic' version 2.4.2 from 2011-04-26.

Automatic conversion script
Id: cif_fix_values 4973 2017-02-22 13:04:09Z antanas 
;
_cod_original_sg_symbol_H-M P-1
_cod_database_code 1547650

loop_
_symmetry_equiv_pos_as_xyz
'x, y, z'
'-x, -y, -z'

loop_
_atom_site_label
_atom_site_type_symbol
_atom_site_fract_x
_atom_site_fract_y
_atom_site_fract_z
_atom_site_U_iso_or_equiv
_atom_site_adp_type
_atom_site_occupancy
_atom_site_symmetry_multiplicity
_atom_site_calc_flag
_atom_site_refinement_flags
B1 B 0.9496(4) -0.3106(2) 0.87752(15) 0.0406(5) Uani 1 1 d .
C1 C 0.9345(3) -0.16986(17) 0.78953(12) 0.0405(4) Uani 1 1 d .
C2 C 0.7601(3) -0.12856(19) 0.70534(13) 0.0481(5) Uani 1 1 d .
H2A H 0.6489 -0.1875 0.7019 0.058 Uiso 1 1 calc R
C3 C 0.7454(4) -0.0036(2) 0.62673(14) 0.0523(5) Uani 1 1 d .
H3 H 0.6279 0.0198 0.5711 0.063 Uiso 1 1 calc R
C4 C 0.9049(3) 0.08652(18) 0.63069(13) 0.0454(4) Uani 1 1 d .
C5 C 1.0790(4) 0.04888(19) 0.71370(14) 0.0534(5) Uani 1 1 d .
H5 H 1.1867 0.1092 0.7177 0.064 Uiso 1 1 calc R
C6 C 1.0942(4) -0.07673(19) 0.79020(14) 0.0514(5) Uani 1 1 d .
H6 H 1.2157 -0.1007 0.8446 0.062 Uiso 1 1 calc R
C7 C 0.7169(4) 0.26546(19) 0.47549(13) 0.0536(5) Uani 1 1 d .
H7A H 0.5323 0.2765 0.5044 0.064 Uiso 1 1 calc R
H7B H 0.7429 0.2004 0.4328 0.064 Uiso 1 1 calc R
C8 C 0.7663(4) 0.40558(19) 0.40985(14) 0.0547(5) Uani 1 1 d .
H8A H 0.9494 0.3914 0.3797 0.066 Uiso 1 1 calc R
H8B H 0.7549 0.4660 0.4554 0.066 Uiso 1 1 calc R
C9 C 0.5677(4) 0.47932(19) 0.32182(14) 0.0537(5) Uani 1 1 d .
H9A H 0.3852 0.4967 0.3521 0.064 Uiso 1 1 calc R
H9B H 0.5743 0.4175 0.2777 0.064 Uiso 1 1 calc R
C10 C 0.6245(4) 0.6179(2) 0.25351(14) 0.0582(5) Uani 1 1 d .
H10A H 0.6168 0.6794 0.2979 0.070 Uiso 1 1 calc R
H10B H 0.8084 0.6001 0.2244 0.070 Uiso 1 1 calc R
C11 C 0.4340(5) 0.6935(2) 0.16474(16) 0.0723(6) Uani 1 1 d .
H11A H 0.2500 0.7115 0.1937 0.087 Uiso 1 1 calc R
H11B H 0.4419 0.6324 0.1200 0.087 Uiso 1 1 calc R
C12 C 0.4932(6) 0.8313(2) 0.09772(18) 0.0926(8) Uani 1 1 d .
H12A H 0.4763 0.8945 0.1404 0.139 Uiso 1 1 calc R
H12B H 0.3660 0.8723 0.0414 0.139 Uiso 1 1 calc R
H12C H 0.6749 0.8147 0.0686 0.139 Uiso 1 1 calc R
O1 O 1.1758(2) -0.37780(13) 0.93778(9) 0.0526(4) Uani 1 1 d .
H1 H 1.3059 -0.3450 0.9097 0.079 Uiso 1 1 calc R
O2 O 0.7339(2) -0.37242(13) 0.89942(10) 0.0534(4) Uani 1 1 d .
H2 H 0.7702 -0.4443 0.9487 0.080 Uiso 1 1 calc R
O3 O 0.9079(3) 0.21328(13) 0.55861(10) 0.0599(4) Uani 1 1 d .

loop_
_atom_site_aniso_label
_atom_site_aniso_U_11
_atom_site_aniso_U_22
_atom_site_aniso_U_33
_atom_site_aniso_U_23
_atom_site_aniso_U_13
_atom_site_aniso_U_12
B1 0.0342(10) 0.0405(11) 0.0430(10) -0.0038(9) -0.0037(8) -0.0094(8)
C1 0.0356(8) 0.0381(9) 0.0431(9) -0.0029(7) -0.0041(7) -0.0090(7)
C2 0.0475(10) 0.0442(10) 0.0504(10) -0.0005(8) -0.0117(8) -0.0184(8)
C3 0.0567(11) 0.0499(11) 0.0463(10) 0.0032(8) -0.0178(8) -0.0191(9)
C4 0.0467(10) 0.0381(10) 0.0454(9) -0.0003(8) -0.0048(8) -0.0112(8)
C5 0.0545(11) 0.0434(11) 0.0610(11) -0.0004(9) -0.0166(9) -0.0206(8)
C6 0.0495(10) 0.0471(11) 0.0533(10) 0.0028(9) -0.0199(8) -0.0167(8)
C7 0.0604(12) 0.0450(11) 0.0467(10) 0.0048(8) -0.0088(9) -0.0149(9)
C8 0.0596(12) 0.0446(11) 0.0524(11) 0.0011(9) -0.0048(9) -0.0150(9)
C9 0.0654(12) 0.0441(11) 0.0461(10) 0.0012(8) -0.0059(9) -0.0174(9)
C10 0.0716(13) 0.0468(12) 0.0520(11) 0.0010(9) -0.0086(10) -0.0213(10)
C11 0.1051(18) 0.0487(13) 0.0577(12) 0.0041(10) -0.0238(12) -0.0224(12)
C12 0.149(2) 0.0548(15) 0.0634(14) 0.0110(11) -0.0240(15) -0.0301(15)
O1 0.0378(6) 0.0506(8) 0.0570(8) 0.0125(6) -0.0125(6) -0.0165(5)
O2 0.0391(7) 0.0490(8) 0.0601(8) 0.0117(6) -0.0132(6) -0.0165(6)
O3 0.0686(9) 0.0450(8) 0.0570(8) 0.0122(6) -0.0187(7) -0.0223(6)

loop_
_atom_type_symbol
_atom_type_description
_atom_type_scat_dispersion_real
_atom_type_scat_dispersion_imag
_atom_type_scat_source
C C 0.0033 0.0016 'International Tables Vol C Tables 4.2.6.8 and 6.1.1.4'
H H 0.0000 0.0000 'International Tables Vol C Tables 4.2.6.8 and 6.1.1.4'
B B 0.0013 0.0007 'International Tables Vol C Tables 4.2.6.8 and 6.1.1.4'
O O 0.0106 0.0060 'International Tables Vol C Tables 4.2.6.8 and 6.1.1.4'

loop_
_geom_angle_atom_site_label_1
_geom_angle_atom_site_label_2
_geom_angle_atom_site_label_3
_geom_angle
O2 B1 O1 116.76(15)
O2 B1 C1 120.61(14)
O1 B1 C1 122.63(15)
C2 C1 C6 115.86(16)
C2 C1 B1 122.16(15)
C6 C1 B1 121.98(15)
C3 C2 C1 122.53(16)
C4 C3 C2 119.90(16)
O3 C4 C3 125.61(16)
O3 C4 C5 115.45(15)
C3 C4 C5 118.94(17)
C6 C5 C4 120.37(17)
C5 C6 C1 122.39(16)
O3 C7 C8 106.96(15)
C7 C8 C9 113.52(16)
C8 C9 C10 113.31(17)
C11 C10 C9 114.94(17)
C10 C11 C12 114.23(19)
C4 O3 C7 118.84(14)

loop_
_geom_bond_atom_site_label_1
_geom_bond_atom_site_label_2
_geom_bond_distance
B1 O2 1.358(2)
B1 O1 1.374(2)
B1 C1 1.549(2)
C1 C2 1.390(2)
C1 C6 1.390(2)
C2 C3 1.378(2)
C3 C4 1.377(3)
C4 O3 1.364(2)
C4 C5 1.380(2)
C5 C6 1.369(2)
C7 O3 1.428(2)
C7 C8 1.503(2)
C8 C9 1.508(2)
C9 C10 1.514(3)
C10 C11 1.492(3)
C11 C12 1.506(3)

loop_
_geom_torsion_atom_site_label_1
_geom_torsion_atom_site_label_2
_geom_torsion_atom_site_label_3
_geom_torsion_atom_site_label_4
_geom_torsion
O2 B1 C1 C2 -25.1(3)
O1 B1 C1 C2 155.84(17)
O2 B1 C1 C6 154.65(17)
O1 B1 C1 C6 -24.4(3)
C6 C1 C2 C3 0.3(3)
B1 C1 C2 C3 -179.98(16)
C1 C2 C3 C4 -0.9(3)
C2 C3 C4 O3 -179.45(16)
C2 C3 C4 C5 0.5(3)
O3 C4 C5 C6 -179.48(16)
C3 C4 C5 C6 0.6(3)
C4 C5 C6 C1 -1.3(3)
C2 C1 C6 C5 0.8(3)
B1 C1 C6 C5 -178.92(17)
O3 C7 C8 C9 -176.45(15)
C7 C8 C9 C10 -177.91(16)
C8 C9 C10 C11 179.39(17)
C9 C10 C11 C12 179.90(19)
C3 C4 O3 C7 5.3(3)
C5 C4 O3 C7 -174.60(15)
C8 C7 O3 C4 179.56(14)
